data_7212861
loop_
_publ_author_name
'Adams, Christopher J.'
'Gillon, Amy L.'
'Lusi, Matteo'
'Orpen, A. Guy'

_publ_section_title
;
 Towards polymorphism control in coordination networks and metallo-organic
 salts
;
_journal_issue 12
_journal_name_full CrystEngComm
_journal_page_first 4403
_journal_paper_doi 10.1039/c0ce00230e
_journal_volume 12
_journal_year 2010
_chemical_formula_sum 'C10 H10 Cl4 Co0.14 N2 Zn0.86'
_chemical_formula_weight 364.48
_chemical_name_systematic
;
?
;
_space_group_IT_number 14
_symmetry_cell_setting monoclinic
_symmetry_space_group_name_Hall '-P 2ybc'
_symmetry_space_group_name_H-M 'P 1 21/c 1'
_atom_sites_solution_hydrogens geom
_atom_sites_solution_primary direct
_atom_sites_solution_secondary difmap
_audit_creation_method SHELXL-97
_cell_angle_alpha 90.00
_cell_angle_beta 109.067(2)
_cell_angle_gamma 90.00
_cell_formula_units_Z 4
_cell_length_a 7.6596(2)
_cell_length_b 19.7497(7)
_cell_length_c 9.4708(3)
_cell_measurement_reflns_used 9783
_cell_measurement_temperature 120(2)
_cell_measurement_theta_max 27.48
_cell_measurement_theta_min 2.91
_cell_volume 1354.09(8)
_computing_cell_refinement
;
DENZO (Otwinowski & Minor, 1997) & COLLECT (Hooft, R.W.W., 1998)
Although determined using DirAx, the cell is refined in the HKL
package during data reduction
;
_computing_data_collection 'COLLECT (Hooft, R.W.W., 1998)'
_computing_data_reduction
;
'DENZO (Otwinowski & Minor, 1997) & COLLECT (Hooft, R.W.W., 1998)'
;
_diffrn_ambient_temperature 120(2)
_diffrn_detector_area_resol_mean '4096x4096pixels / 62x62mm'
_diffrn_measured_fraction_theta_full 0.994
_diffrn_measured_fraction_theta_max 0.994
_diffrn_measurement_device_type
;
'Bruker-Nonius APEX II CCD camera on \k-goniostat'
;
_diffrn_measurement_method '\f & \w scans'
_diffrn_radiation_monochromator '10cm confocal mirrors'
_diffrn_radiation_source 'Bruker-Nonius FR591 rotating anode'
_diffrn_radiation_type MoK\a
_diffrn_radiation_wavelength 0.71073
_diffrn_reflns_av_R_equivalents 0.0798
_diffrn_reflns_av_sigmaI/netI 0.0656
_diffrn_reflns_limit_h_max 9
_diffrn_reflns_limit_h_min -9
_diffrn_reflns_limit_k_max 25
_diffrn_reflns_limit_k_min -25
_diffrn_reflns_limit_l_max 12
_diffrn_reflns_limit_l_min -12
_diffrn_reflns_number 14086
_diffrn_reflns_theta_full 27.52
_diffrn_reflns_theta_max 27.52
_diffrn_reflns_theta_min 3.00
_exptl_absorpt_coefficient_mu 2.504
_exptl_absorpt_correction_T_max 1.0
_exptl_absorpt_correction_T_min 0.522327
_exptl_absorpt_correction_type multi-scan
_exptl_absorpt_process_details 'SADABS 2007/2 (Sheldrick, G.M., 2007)'
_exptl_crystal_colour colourless
_exptl_crystal_density_diffrn 1.788
_exptl_crystal_density_method 'not measured'
_exptl_crystal_description plate
_exptl_crystal_F_000 726
_exptl_crystal_size_max 0.16
_exptl_crystal_size_mid 0.03
_exptl_crystal_size_min 0.01
_refine_diff_density_max 0.713
_refine_diff_density_min -0.677
_refine_diff_density_rms 0.164
_refine_ls_extinction_method none
_refine_ls_goodness_of_fit_ref 1.098
_refine_ls_hydrogen_treatment constr
_refine_ls_matrix_type full
_refine_ls_number_parameters 155
_refine_ls_number_reflns 3096
_refine_ls_number_restraints 0
_refine_ls_restrained_S_all 1.098
_refine_ls_R_factor_all 0.0915
_refine_ls_R_factor_gt 0.0629
_refine_ls_shift/su_max 0.000
_refine_ls_shift/su_mean 0.000
_refine_ls_structure_factor_coef Fsqd
_refine_ls_weighting_details 'calc w=1/[\s^2^(Fo^2^)+(0.0000P)^2^+12.1528P] where P=(Fo^2^+2Fc^2^)/3'
_refine_ls_weighting_scheme calc
_refine_ls_wR_factor_gt 0.1203
_refine_ls_wR_factor_ref 0.1352
_reflns_number_gt 2377
_reflns_number_total 3096
_reflns_threshold_expression >2sigma(I)
_cod_data_source_file c0ce00230e.txt
_cod_data_source_block 3(0.86)
_cod_original_cell_volume 1354.09(7)
_cod_original_sg_symbol_H-M 'P 21/c'
_cod_database_code 7212861

loop_
_symmetry_equiv_pos_as_xyz
'x, y, z'
'-x, y+1/2, -z+1/2'
'-x, -y, -z'
'x, -y-1/2, z-1/2'

loop_
_atom_site_label
_atom_site_type_symbol
_atom_site_fract_x
_atom_site_fract_y
_atom_site_fract_z
_atom_site_U_iso_or_equiv
_atom_site_adp_type
_atom_site_occupancy
_atom_site_symmetry_multiplicity
_atom_site_calc_flag
_atom_site_refinement_flags
Zn1 Zn 0.39839(9) 0.37106(3) 0.29327(7) 0.0175(2) Uani 0.86(3) 1 d P
Co1 Co 0.39839(9) 0.37106(3) 0.29327(7) 0.0175(2) Uani 0.14(3) 1 d P
Cl2 Cl 0.3854(2) 0.45092(7) 0.11975(16) 0.0229(3) Uani 1 1 d .
Cl3 Cl 0.12511(19) 0.36291(7) 0.33453(17) 0.0241(3) Uani 1 1 d .
Cl4 Cl 0.4720(2) 0.27034(7) 0.20502(17) 0.0249(4) Uani 1 1 d .
Cl5 Cl 0.62858(19) 0.40380(8) 0.50620(16) 0.0241(4) Uani 1 1 d .
N1 N 0.7539(7) 0.2968(3) 0.0377(6) 0.0280(12) Uani 1 1 d .
H1A H 0.6872 0.2765 0.0851 0.034 Uiso 1 1 calc R
N2 N 1.2809(7) 0.4584(3) -0.3404(6) 0.0247(11) Uani 1 1 d .
H2A H 1.3490 0.4787 -0.3867 0.030 Uiso 1 1 calc R
C8 C 1.0720(7) 0.3949(3) -0.1931(6) 0.0186(12) Uani 1 1 d .
C6 C 1.3161(8) 0.3936(3) -0.2992(7) 0.0250(13) Uani 1 1 d .
H6A H 1.4119 0.3701 -0.3219 0.030 Uiso 1 1 calc R
C3 C 0.9611(8) 0.3598(3) -0.1120(6) 0.0189(12) Uani 1 1 d .
C9 C 1.0369(8) 0.4620(3) -0.2419(7) 0.0218(12) Uani 1 1 d .
H9A H 0.9378 0.4861 -0.2257 0.026 Uiso 1 1 calc R
C1 C 0.8750(9) 0.2608(3) -0.0039(7) 0.0289(14) Uani 1 1 d .
H1B H 0.8879 0.2137 0.0173 0.035 Uiso 1 1 calc R
C10 C 1.1456(9) 0.4931(3) -0.3134(7) 0.0270(14) Uani 1 1 d .
H10A H 1.1244 0.5391 -0.3434 0.032 Uiso 1 1 calc R
C2 C 0.9829(8) 0.2915(3) -0.0782(7) 0.0254(13) Uani 1 1 d .
H2B H 1.0713 0.2657 -0.1059 0.030 Uiso 1 1 calc R
C7 C 1.2149(8) 0.3612(3) -0.2249(7) 0.0238(13) Uani 1 1 d .
H7A H 1.2420 0.3154 -0.1945 0.029 Uiso 1 1 calc R
C4 C 0.8328(9) 0.3955(3) -0.0653(7) 0.0282(14) Uani 1 1 d .
H4A H 0.8160 0.4426 -0.0854 0.034 Uiso 1 1 calc R
C5 C 0.7306(9) 0.3632(4) 0.0095(7) 0.0341(16) Uani 1 1 d .
H5A H 0.6435 0.3879 0.0411 0.041 Uiso 1 1 calc R

loop_
_atom_site_aniso_label
_atom_site_aniso_U_11
_atom_site_aniso_U_22
_atom_site_aniso_U_33
_atom_site_aniso_U_23
_atom_site_aniso_U_13
_atom_site_aniso_U_12
Zn1 0.0175(4) 0.0157(4) 0.0184(4) -0.0004(3) 0.0048(3) -0.0011(3)
Co1 0.0175(4) 0.0157(4) 0.0184(4) -0.0004(3) 0.0048(3) -0.0011(3)
Cl2 0.0282(7) 0.0177(7) 0.0206(7) 0.0030(5) 0.0049(6) 0.0007(6)
Cl3 0.0178(7) 0.0259(8) 0.0289(8) -0.0018(6) 0.0078(6) -0.0028(6)
Cl4 0.0290(8) 0.0167(7) 0.0338(8) -0.0007(6) 0.0167(6) 0.0002(6)
Cl5 0.0217(7) 0.0298(8) 0.0192(7) 0.0014(6) 0.0044(6) -0.0065(6)
N1 0.020(3) 0.041(3) 0.025(3) 0.004(2) 0.010(2) -0.007(2)
N2 0.026(3) 0.024(3) 0.023(3) 0.001(2) 0.008(2) -0.007(2)
C8 0.017(3) 0.021(3) 0.016(3) -0.006(2) 0.002(2) 0.000(2)
C6 0.023(3) 0.021(3) 0.033(3) -0.005(3) 0.013(3) -0.003(2)
C3 0.019(3) 0.020(3) 0.016(3) -0.002(2) 0.004(2) 0.001(2)
C9 0.021(3) 0.016(3) 0.026(3) -0.002(2) 0.005(2) 0.001(2)
C1 0.032(3) 0.024(3) 0.032(4) 0.006(3) 0.013(3) 0.000(3)
C10 0.032(3) 0.021(3) 0.026(3) 0.002(2) 0.006(3) -0.005(3)
C2 0.025(3) 0.022(3) 0.032(3) 0.003(3) 0.013(3) 0.005(3)
C7 0.028(3) 0.018(3) 0.029(3) -0.003(2) 0.015(3) 0.001(2)
C4 0.033(3) 0.020(3) 0.038(4) 0.006(3) 0.020(3) 0.008(3)
C5 0.030(3) 0.051(5) 0.025(3) 0.003(3) 0.015(3) 0.008(3)

loop_
_atom_type_symbol
_atom_type_description
_atom_type_scat_dispersion_real
_atom_type_scat_dispersion_imag
_atom_type_scat_source
C C 0.0033 0.0016 'International Tables Vol C Tables 4.2.6.8 and 6.1.1.4'
H H 0.0000 0.0000 'International Tables Vol C Tables 4.2.6.8 and 6.1.1.4'
Cl Cl 0.1484 0.1585 'International Tables Vol C Tables 4.2.6.8 and 6.1.1.4'
Co Co 0.3494 0.9721 'International Tables Vol C Tables 4.2.6.8 and 6.1.1.4'
Zn Zn 0.2839 1.4301 'International Tables Vol C Tables 4.2.6.8 and 6.1.1.4'
N N 0.0061 0.0033 'International Tables Vol C Tables 4.2.6.8 and 6.1.1.4'

loop_
_geom_angle_atom_site_label_1
_geom_angle_atom_site_label_2
_geom_angle_atom_site_label_3
_geom_angle
Cl2 Zn1 Cl3 110.68(6)
Cl2 Zn1 Cl5 106.34(6)
Cl3 Zn1 Cl5 110.95(6)
Cl2 Zn1 Cl4 107.33(6)
Cl3 Zn1 Cl4 110.67(6)
Cl5 Zn1 Cl4 110.73(6)
C1 N1 C5 121.8(6)
C1 N1 H1A 119.1
C5 N1 H1A 119.1
C10 N2 C6 122.0(5)
C10 N2 H2A 119.0
C6 N2 H2A 119.0
C7 C8 C9 117.4(5)
C7 C8 C3 120.7(5)
C9 C8 C3 121.9(5)
N2 C6 C7 120.3(6)
N2 C6 H6A 119.9
C7 C6 H6A 119.9
C2 C3 C4 117.6(6)
C2 C3 C8 121.7(5)
C4 C3 C8 120.6(5)
C10 C9 C8 120.1(6)
C10 C9 H9A 119.9
C8 C9 H9A 119.9
N1 C1 C2 120.4(6)
N1 C1 H1B 119.8
C2 C1 H1B 119.8
N2 C10 C9 119.8(6)
N2 C10 H10A 120.1
C9 C10 H10A 120.1
C3 C2 C1 119.7(6)
C3 C2 H2B 120.1
C1 C2 H2B 120.1
C6 C7 C8 120.3(6)
C6 C7 H7A 119.8
C8 C7 H7A 119.8
C5 C4 C3 120.6(6)
C5 C4 H4A 119.7
C3 C4 H4A 119.7
N1 C5 C4 119.8(6)
N1 C5 H5A 120.1
C4 C5 H5A 120.1

loop_
_geom_bond_atom_site_label_1
_geom_bond_atom_site_label_2
_geom_bond_distance
Zn1 Cl2 2.2564(15)
Zn1 Cl3 2.2570(15)
Zn1 Cl5 2.2958(15)
Zn1 Cl4 2.2980(15)
N1 C1 1.327(8)
N1 C5 1.338(9)
N1 H1A 0.8800
N2 C10 1.335(8)
N2 C6 1.340(8)
N2 H2A 0.8800
C8 C7 1.395(8)
C8 C9 1.401(8)
C8 C3 1.490(8)
C6 C7 1.365(8)
C6 H6A 0.9500
C3 C2 1.385(8)
C3 C4 1.393(8)
C9 C10 1.378(8)
C9 H9A 0.9500
C1 C2 1.387(8)
C1 H1B 0.9500
C10 H10A 0.9500
C2 H2B 0.9500
C7 H7A 0.9500
C4 C5 1.373(9)
C4 H4A 0.9500
C5 H5A 0.9500

loop_
_geom_torsion_atom_site_label_1
_geom_torsion_atom_site_label_2
_geom_torsion_atom_site_label_3
_geom_torsion_atom_site_label_4
_geom_torsion
C10 N2 C6 C7 -1.2(9)
C7 C8 C3 C2 -6.4(8)
C9 C8 C3 C2 172.9(6)
C7 C8 C3 C4 172.6(6)
C9 C8 C3 C4 -8.1(8)
C7 C8 C9 C10 -2.3(8)
C3 C8 C9 C10 178.4(5)
C5 N1 C1 C2 0.3(10)
C6 N2 C10 C9 -0.4(9)
C8 C9 C10 N2 2.2(9)
C4 C3 C2 C1 1.7(9)
C8 C3 C2 C1 -179.3(6)
N1 C1 C2 C3 -1.4(10)
N2 C6 C7 C8 1.0(9)
C9 C8 C7 C6 0.7(9)
C3 C8 C7 C6 -180.0(5)
C2 C3 C4 C5 -0.9(9)
C8 C3 C4 C5 180.0(6)
C1 N1 C5 C4 0.4(10)
C3 C4 C5 N1 -0.1(10)
